data_7106518
loop_
_publ_author_name
'Dong-Ping Li'
'Xiao-Peng Zhang'
'Tian-Wei Wang'
'Bin-Bin Ma'
'Cheng-Hui Li'
'Yi-Zhi Li'
'Xiao-Zeng You'

_publ_section_title
;
 Distinct magnetic dynamic behavior for two polymorphs of the same Dy(III)
 complex
;
_journal_name_full Chem.Commun.
_journal_page_first 6867
_journal_paper_doi 10.1039/c1cc11659b
_journal_volume 47
_journal_year 2011
_chemical_formula_sum 'C56 H40 Dy F9 N2 O6'
_chemical_formula_weight 1170.40
_chemical_name_systematic
;
?
;
_space_group_IT_number 15
_symmetry_cell_setting monoclinic
_symmetry_space_group_name_Hall '-C 2yc'
_symmetry_space_group_name_H-M 'C 1 2/c 1'
_atom_sites_solution_hydrogens geom
_atom_sites_solution_primary direct
_atom_sites_solution_secondary difmap
_audit_creation_method SHELXL-97
_cell_angle_alpha 90.00
_cell_angle_beta 105.515(3)
_cell_angle_gamma 90.00
_cell_formula_units_Z 8
_cell_length_a 35.754(5)
_cell_length_b 10.8207(15)
_cell_length_c 27.295(4)
_cell_measurement_temperature 291(2)
_cell_volume 10175(3)
_computing_cell_refinement 'Bruker SMART'
_computing_data_collection 'Bruker SMART'
_computing_data_reduction 'Bruker SAINT'
_computing_molecular_graphics 'Bruker SHELXTL'
_computing_publication_material 'Bruker SHELXTL'
_computing_structure_refinement 'Bruker SHELXTL'
_computing_structure_solution 'Bruker SHELXTL'
_diffrn_ambient_temperature 291(2)
_diffrn_measured_fraction_theta_full 0.996
_diffrn_measured_fraction_theta_max 0.996
_diffrn_measurement_device_type '4-circle diffractometer'
_diffrn_measurement_method 'scintillation counter'
_diffrn_radiation_monochromator graphite
_diffrn_radiation_source 'fine-focus sealed tube'
_diffrn_radiation_type MoK\a
_diffrn_radiation_wavelength 0.71073
_diffrn_reflns_av_R_equivalents 0.0316
_diffrn_reflns_av_sigmaI/netI 0.0421
_diffrn_reflns_limit_h_max 44
_diffrn_reflns_limit_h_min -43
_diffrn_reflns_limit_k_max 13
_diffrn_reflns_limit_k_min -6
_diffrn_reflns_limit_l_max 33
_diffrn_reflns_limit_l_min -30
_diffrn_reflns_number 26280
_diffrn_reflns_theta_full 26.00
_diffrn_reflns_theta_max 26.00
_diffrn_reflns_theta_min 1.68
_exptl_absorpt_coefficient_mu 1.554
_exptl_absorpt_correction_T_max 0.7261
_exptl_absorpt_correction_T_min 0.6701
_exptl_absorpt_correction_type multi-scan
_exptl_crystal_colour colorless
_exptl_crystal_density_diffrn 1.528
_exptl_crystal_density_method 'not measured'
_exptl_crystal_description sheet
_exptl_crystal_F_000 4680
_exptl_crystal_size_max 0.28
_exptl_crystal_size_mid 0.24
_exptl_crystal_size_min 0.22
_refine_diff_density_max 0.383
_refine_diff_density_min -1.149
_refine_diff_density_rms 0.079
_refine_ls_extinction_method none
_refine_ls_goodness_of_fit_ref 1.064
_refine_ls_hydrogen_treatment constr
_refine_ls_matrix_type full
_refine_ls_number_parameters 667
_refine_ls_number_reflns 9963
_refine_ls_number_restraints 0
_refine_ls_restrained_S_all 1.064
_refine_ls_R_factor_all 0.0706
_refine_ls_R_factor_gt 0.0511
_refine_ls_shift/su_max 0.000
_refine_ls_shift/su_mean 0.000
_refine_ls_structure_factor_coef Fsqd
_refine_ls_weighting_details 'calc w=1/[\s^2^(Fo^2^)+(0.0800P)^2^+1.9900P] where P=(Fo^2^+2Fc^2^)/3'
_refine_ls_weighting_scheme calc
_refine_ls_wR_factor_gt 0.1186
_refine_ls_wR_factor_ref 0.1269
_reflns_number_gt 8334
_reflns_number_total 9963
_reflns_threshold_expression >2sigma(I)
_cod_data_source_file c1cc11659b.txt
_cod_data_source_block 1
_cod_original_cell_volume 10175(2)
_cod_original_sg_symbol_H-M C2/c
_cod_database_code 7106518

loop_
_symmetry_equiv_pos_as_xyz
'x, y, z'
'-x, y, -z+1/2'
'x+1/2, y+1/2, z'
'-x+1/2, y+1/2, -z+1/2'
'-x, -y, -z'
'x, -y, z-1/2'
'-x+1/2, -y+1/2, -z'
'x+1/2, -y+1/2, z-1/2'

loop_
_atom_site_label
_atom_site_type_symbol
_atom_site_fract_x
_atom_site_fract_y
_atom_site_fract_z
_atom_site_U_iso_or_equiv
_atom_site_adp_type
_atom_site_occupancy
_atom_site_symmetry_multiplicity
_atom_site_calc_flag
_atom_site_refinement_flags
_atom_site_disorder_assembly
_atom_site_disorder_group
C1 C 0.06610(15) 0.5826(4) 0.98863(18) 0.0431(11) Uani 1 1 d . . .
H1 H 0.0893 0.5390 0.9976 0.052 Uiso 1 1 calc R . .
C2 C 0.04602(14) 0.6066(5) 1.02530(19) 0.0444(12) Uani 1 1 d . . .
H2 H 0.0560 0.5804 1.0587 0.053 Uiso 1 1 calc R . .
C3 C 0.01106(15) 0.6702(5) 1.0111(2) 0.0469(12) Uani 1 1 d . . .
H3 H -0.0026 0.6853 1.0350 0.056 Uiso 1 1 calc R . .
C4 C -0.00383(15) 0.7115(5) 0.9615(2) 0.0460(12) Uani 1 1 d . . .
H4 H -0.0272 0.7542 0.9523 0.055 Uiso 1 1 calc R . .
C5 C 0.01663(16) 0.6884(5) 0.9259(2) 0.0467(12) Uani 1 1 d . . .
H5 H 0.0069 0.7165 0.8927 0.056 Uiso 1 1 calc R . .
C6 C 0.05136(14) 0.6238(5) 0.93918(17) 0.0404(10) Uani 1 1 d . . .
C7 C 0.07368(14) 0.5969(5) 0.89995(18) 0.0429(11) Uani 1 1 d . . .
H7 H 0.0883 0.5194 0.9072 0.051 Uiso 1 1 calc R . .
C8 C 0.04771(15) 0.6006(5) 0.84535(18) 0.0446(12) Uani 1 1 d . . .
H8 H 0.0352 0.6812 0.8367 0.054 Uiso 1 1 calc R . .
C9 C 0.01814(14) 0.4975(5) 0.84481(19) 0.0447(11) Uani 1 1 d . . .
C10 C 0.03116(15) 0.3791(5) 0.85967(18) 0.0434(11) Uani 1 1 d . . .
H10 H 0.0576 0.3635 0.8720 0.052 Uiso 1 1 calc R . .
C11 C 0.00464(15) 0.2843(5) 0.8561(2) 0.0468(12) Uani 1 1 d . . .
H11 H 0.0133 0.2046 0.8658 0.056 Uiso 1 1 calc R . .
C12 C -0.03466(15) 0.3077(5) 0.83800(18) 0.0429(11) Uani 1 1 d . . .
H12 H -0.0524 0.2439 0.8359 0.051 Uiso 1 1 calc R . .
C13 C -0.04766(14) 0.4260(5) 0.82297(16) 0.0384(10) Uani 1 1 d . . .
H13 H -0.0741 0.4414 0.8106 0.046 Uiso 1 1 calc R . .
C14 C -0.02092(13) 0.5223(5) 0.82644(17) 0.0401(11) Uani 1 1 d . . .
H14 H -0.0294 0.6020 0.8165 0.048 Uiso 1 1 calc R . .
C15 C 0.06952(16) 1.0713(5) 0.80824(19) 0.0498(13) Uani 1 1 d . . .
C16 C 0.07958(15) 0.9537(5) 0.78263(18) 0.0446(11) Uani 1 1 d . . .
C17 C 0.07552(15) 0.9462(5) 0.73519(18) 0.0456(12) Uani 1 1 d . . .
H17 H 0.0660 1.0148 0.7152 0.055 Uiso 1 1 calc R . .
C18 C 0.08459(15) 0.8395(5) 0.71120(19) 0.0434(11) Uani 1 1 d . . .
C19 C 0.08425(14) 0.8384(4) 0.65929(18) 0.0395(10) Uani 1 1 d . . .
C20 C 0.07215(14) 0.9360(5) 0.62600(18) 0.0421(11) Uani 1 1 d . . .
H20 H 0.0611 1.0056 0.6365 0.050 Uiso 1 1 calc R . .
C21 C 0.07654(14) 0.9300(5) 0.57680(18) 0.0409(11) Uani 1 1 d . . .
C22 C 0.06455(14) 1.0284(4) 0.54337(18) 0.0420(11) Uani 1 1 d . . .
H22 H 0.0535 1.0980 0.5537 0.050 Uiso 1 1 calc R . .
C23 C 0.06925(15) 1.0221(5) 0.49422(19) 0.0463(12) Uani 1 1 d . . .
H23 H 0.0612 1.0878 0.4719 0.056 Uiso 1 1 calc R . .
C24 C 0.08579(15) 0.9185(5) 0.47869(19) 0.0461(12) Uani 1 1 d . . .
H24 H 0.0890 0.9148 0.4460 0.055 Uiso 1 1 calc R . .
C25 C 0.09751(14) 0.8208(4) 0.51190(19) 0.0405(11) Uani 1 1 d . . .
H25 H 0.1083 0.7506 0.5014 0.049 Uiso 1 1 calc R . .
C26 C 0.09316(15) 0.8276(5) 0.5610(2) 0.0449(11) Uani 1 1 d . . .
C27 C 0.10547(15) 0.7282(4) 0.59455(19) 0.0421(11) Uani 1 1 d . . .
H27 H 0.1166 0.6588 0.5841 0.051 Uiso 1 1 calc R . .
C28 C 0.10083(15) 0.7346(5) 0.6433(2) 0.0431(11) Uani 1 1 d . . .
H28 H 0.1089 0.6689 0.6656 0.052 Uiso 1 1 calc R . .
C29 C 0.20709(13) 0.9372(4) 0.94407(17) 0.0378(10) Uani 1 1 d . . .
C30 C 0.19152(13) 0.8894(4) 0.89089(17) 0.0354(10) Uani 1 1 d . . .
C31 C 0.20574(14) 0.9454(4) 0.85136(17) 0.0383(10) Uani 1 1 d . . .
H31 H 0.2224 1.0131 0.8586 0.046 Uiso 1 1 calc R . .
C32 C 0.19439(14) 0.8976(5) 0.80251(18) 0.0416(11) Uani 1 1 d . . .
C33 C 0.20934(14) 0.9577(5) 0.76198(18) 0.0424(11) Uani 1 1 d . . .
C34 C 0.23319(14) 1.0617(5) 0.77092(19) 0.0438(11) Uani 1 1 d . . .
H34 H 0.2392 1.1000 0.8026 0.053 Uiso 1 1 calc R . .
C35 C 0.24816(15) 1.1085(5) 0.73207(17) 0.0484(13) Uani 1 1 d . . .
H35 H 0.2643 1.1775 0.7378 0.058 Uiso 1 1 calc R . .
C36 C 0.23862(14) 1.0504(5) 0.68478(19) 0.0425(11) Uani 1 1 d . . .
C37 C 0.25329(15) 1.0974(5) 0.64634(18) 0.0488(13) Uani 1 1 d . . .
H37 H 0.2691 1.1671 0.6523 0.059 Uiso 1 1 calc R . .
C38 C 0.24431(13) 1.0402(4) 0.59896(18) 0.0402(10) Uani 1 1 d . . .
H38 H 0.2544 1.0708 0.5733 0.048 Uiso 1 1 calc R . .
C39 C 0.22013(14) 0.9368(5) 0.59004(19) 0.0445(11) Uani 1 1 d . . .
H39 H 0.2138 0.8990 0.5583 0.053 Uiso 1 1 calc R . .
C40 C 0.20546(14) 0.8902(5) 0.62894(19) 0.0434(11) Uani 1 1 d . . .
H40 H 0.1895 0.8208 0.6232 0.052 Uiso 1 1 calc R . .
C41 C 0.21471(13) 0.9475(4) 0.67600(17) 0.0378(10) Uani 1 1 d . . .
C42 C 0.20007(14) 0.9005(5) 0.71477(18) 0.0448(11) Uani 1 1 d . . .
H42 H 0.1841 0.8311 0.7090 0.054 Uiso 1 1 calc R . .
C43 C 0.16728(16) 0.3424(5) 0.9091(2) 0.0462(12) Uani 1 1 d . . .
C44 C 0.15889(14) 0.4234(5) 0.86099(18) 0.0433(11) Uani 1 1 d . . .
C45 C 0.16289(14) 0.3695(5) 0.81993(19) 0.0431(11) Uani 1 1 d . . .
H45 H 0.1712 0.2878 0.8211 0.052 Uiso 1 1 calc R . .
C46 C 0.15452(14) 0.4361(5) 0.77330(19) 0.0439(11) Uani 1 1 d . . .
C47 C 0.15790(15) 0.3752(5) 0.72612(19) 0.0463(12) Uani 1 1 d . . .
C48 C 0.16761(14) 0.4472(4) 0.68921(18) 0.0418(11) Uani 1 1 d . . .
H48 H 0.1739 0.5300 0.6958 0.050 Uiso 1 1 calc R . .
C49 C 0.16804(13) 0.3970(5) 0.64267(18) 0.0400(10) Uani 1 1 d . . .
C50 C 0.17790(15) 0.4689(5) 0.60607(18) 0.0443(11) Uani 1 1 d . . .
H50 H 0.1844 0.5516 0.6128 0.053 Uiso 1 1 calc R . .
C51 C 0.17822(15) 0.4185(5) 0.55907(19) 0.0443(11) Uani 1 1 d . . .
H51 H 0.1853 0.4669 0.5348 0.053 Uiso 1 1 calc R . .
C52 C 0.16787(14) 0.2956(5) 0.54877(19) 0.0433(11) Uani 1 1 d . . .
H52 H 0.1679 0.2616 0.5175 0.052 Uiso 1 1 calc R . .
C53 C 0.15739(15) 0.2231(5) 0.5852(2) 0.0451(11) Uani 1 1 d . . .
H53 H 0.1502 0.1411 0.5781 0.054 Uiso 1 1 calc R . .
C54 C 0.15770(14) 0.2736(5) 0.63264(19) 0.0457(12) Uani 1 1 d . . .
C55 C 0.14727(15) 0.2021(5) 0.6685(2) 0.0450(11) Uani 1 1 d . . .
H55 H 0.1401 0.1200 0.6614 0.054 Uiso 1 1 calc R . .
C56 C 0.14738(14) 0.2522(5) 0.71555(19) 0.0408(10) Uani 1 1 d . . .
H56 H 0.1404 0.2036 0.7398 0.049 Uiso 1 1 calc R . .
Dy1 Dy 0.127890(6) 0.69891(2) 0.821229(7) 0.03674(9) Uani 1 1 d . . .
F1 F 0.09699(9) 1.1422(3) 0.83034(11) 0.0517(7) Uani 1 1 d . . .
F2 F 0.05384(8) 1.0407(3) 0.84344(11) 0.0487(7) Uani 1 1 d . . .
F3 F 0.04071(8) 1.1219(3) 0.77812(10) 0.0465(7) Uani 1 1 d . . .
F4 F 0.18121(8) 0.9657(3) 0.96658(10) 0.0435(6) Uani 1 1 d . . .
F5 F 0.22699(8) 0.8561(3) 0.97269(11) 0.0473(7) Uani 1 1 d . . .
F6 F 0.23068(9) 1.0286(3) 0.94834(11) 0.0520(7) Uani 1 1 d . . .
F7 F 0.13580(8) 0.3273(2) 0.92239(10) 0.0436(6) Uani 1 1 d . . .
F8 F 0.18449(8) 0.2413(3) 0.90710(11) 0.0476(7) Uani 1 1 d . . .
F9 F 0.19116(8) 0.3859(3) 0.94819(10) 0.0473(7) Uani 1 1 d . . .
N1 N 0.09981(12) 0.7052(4) 0.89567(15) 0.0403(9) Uani 1 1 d . . .
H1A H 0.1195 0.7084 0.9242 0.048 Uiso 1 1 calc R . .
H1B H 0.0861 0.7755 0.8940 0.048 Uiso 1 1 calc R . .
N2 N 0.06972(11) 0.5616(4) 0.80810(15) 0.0404(9) Uani 1 1 d . . .
H2A H 0.0546 0.5692 0.7761 0.048 Uiso 1 1 calc R . .
H2B H 0.0772 0.4822 0.8134 0.048 Uiso 1 1 calc R . .
O1 O 0.09113(10) 0.8813(3) 0.81885(12) 0.0450(8) Uani 1 1 d . . .
O2 O 0.08944(10) 0.7400(3) 0.73480(12) 0.0425(8) Uani 1 1 d . . .
O3 O 0.16895(10) 0.8005(3) 0.88777(12) 0.0410(7) Uani 1 1 d . . .
O4 O 0.17036(10) 0.8154(3) 0.78851(13) 0.0446(8) Uani 1 1 d . . .
O5 O 0.15260(9) 0.5294(3) 0.87274(11) 0.0364(7) Uani 1 1 d . . .
O6 O 0.14631(9) 0.5488(3) 0.77342(12) 0.0404(7) Uani 1 1 d . . .

loop_
_atom_site_aniso_label
_atom_site_aniso_U_11
_atom_site_aniso_U_22
_atom_site_aniso_U_33
_atom_site_aniso_U_23
_atom_site_aniso_U_13
_atom_site_aniso_U_12
C1 0.051(3) 0.034(2) 0.043(3) -0.008(2) 0.010(2) 0.005(2)
C2 0.044(3) 0.046(3) 0.045(3) 0.004(2) 0.016(2) -0.018(2)
C3 0.042(3) 0.051(3) 0.050(3) -0.010(2) 0.015(2) -0.016(2)
C4 0.041(3) 0.050(3) 0.050(3) -0.010(2) 0.017(2) -0.007(2)
C5 0.052(3) 0.043(3) 0.044(3) -0.011(2) 0.012(2) 0.014(2)
C6 0.044(3) 0.040(2) 0.039(2) -0.010(2) 0.014(2) 0.003(2)
C7 0.036(2) 0.049(3) 0.048(3) -0.002(2) 0.018(2) -0.008(2)
C8 0.050(3) 0.047(3) 0.042(3) -0.020(2) 0.021(2) -0.016(2)
C9 0.041(3) 0.043(3) 0.050(3) -0.005(2) 0.013(2) -0.007(2)
C10 0.045(3) 0.041(3) 0.047(3) -0.015(2) 0.019(2) 0.003(2)
C11 0.050(3) 0.044(3) 0.048(3) 0.013(2) 0.016(2) 0.005(2)
C12 0.047(3) 0.039(3) 0.045(3) -0.020(2) 0.018(2) -0.001(2)
C13 0.037(2) 0.047(3) 0.032(2) -0.001(2) 0.0117(18) -0.003(2)
C14 0.042(2) 0.050(3) 0.034(2) 0.013(2) 0.0198(19) -0.001(2)
C15 0.051(3) 0.049(3) 0.043(3) -0.009(2) -0.001(2) 0.012(3)
C16 0.049(3) 0.044(3) 0.034(2) -0.001(2) 0.001(2) 0.012(2)
C17 0.047(3) 0.048(3) 0.039(3) 0.001(2) 0.005(2) 0.017(2)
C18 0.043(3) 0.040(3) 0.044(3) -0.004(2) 0.005(2) 0.004(2)
C19 0.036(2) 0.036(2) 0.047(3) 0.001(2) 0.012(2) -0.003(2)
C20 0.045(3) 0.036(2) 0.045(3) -0.008(2) 0.009(2) 0.006(2)
C21 0.041(2) 0.040(3) 0.042(2) -0.006(2) 0.013(2) 0.008(2)
C22 0.043(3) 0.034(2) 0.048(3) -0.010(2) 0.009(2) 0.004(2)
C23 0.047(3) 0.042(3) 0.048(3) 0.008(2) 0.010(2) 0.014(2)
C24 0.053(3) 0.043(3) 0.042(3) -0.007(2) 0.014(2) 0.005(2)
C25 0.043(3) 0.029(2) 0.051(3) -0.012(2) 0.014(2) 0.0028(19)
C26 0.045(3) 0.043(3) 0.049(3) 0.003(2) 0.017(2) 0.014(2)
C27 0.042(3) 0.034(2) 0.048(3) -0.007(2) 0.008(2) 0.005(2)
C28 0.044(3) 0.038(2) 0.050(3) 0.007(2) 0.017(2) 0.001(2)
C29 0.038(2) 0.038(2) 0.037(2) 0.0074(19) 0.0104(19) 0.001(2)
C30 0.033(2) 0.036(2) 0.040(2) -0.0115(19) 0.0136(18) 0.0066(19)
C31 0.039(2) 0.037(2) 0.035(2) 0.0085(19) 0.0019(18) 0.004(2)
C32 0.038(2) 0.047(3) 0.040(2) 0.005(2) 0.012(2) -0.003(2)
C33 0.042(3) 0.045(3) 0.041(2) 0.008(2) 0.012(2) -0.002(2)
C34 0.040(3) 0.050(3) 0.044(3) -0.008(2) 0.017(2) -0.004(2)
C35 0.052(3) 0.048(3) 0.034(2) 0.014(2) -0.007(2) -0.015(2)
C36 0.042(3) 0.044(3) 0.045(3) -0.004(2) 0.018(2) -0.002(2)
C37 0.048(3) 0.051(3) 0.039(3) 0.012(2) -0.003(2) -0.015(2)
C38 0.038(2) 0.043(3) 0.042(2) 0.012(2) 0.015(2) 0.009(2)
C39 0.044(3) 0.050(3) 0.043(3) -0.010(2) 0.017(2) 0.001(2)
C40 0.036(2) 0.047(3) 0.049(3) -0.003(2) 0.014(2) -0.008(2)
C41 0.032(2) 0.041(3) 0.037(2) 0.0095(19) 0.0045(18) 0.0003(19)
C42 0.038(2) 0.053(3) 0.044(3) 0.000(2) 0.012(2) -0.010(2)
C43 0.048(3) 0.039(3) 0.051(3) 0.008(2) 0.012(2) -0.001(2)
C44 0.044(3) 0.040(3) 0.043(3) -0.001(2) 0.006(2) -0.003(2)
C45 0.043(3) 0.037(2) 0.044(3) -0.001(2) 0.002(2) 0.008(2)
C46 0.038(3) 0.048(3) 0.048(3) 0.006(2) 0.016(2) 0.014(2)
C47 0.040(3) 0.055(3) 0.040(2) -0.009(2) 0.004(2) -0.013(2)
C48 0.043(3) 0.036(2) 0.042(2) 0.001(2) 0.004(2) 0.005(2)
C49 0.035(2) 0.041(3) 0.042(2) 0.002(2) 0.0064(19) 0.003(2)
C50 0.048(3) 0.038(3) 0.045(3) 0.000(2) 0.008(2) 0.005(2)
C51 0.049(3) 0.041(3) 0.044(3) 0.011(2) 0.014(2) 0.017(2)
C52 0.041(3) 0.047(3) 0.044(3) -0.008(2) 0.015(2) 0.016(2)
C53 0.043(3) 0.040(3) 0.048(3) -0.005(2) 0.005(2) 0.004(2)
C54 0.038(3) 0.053(3) 0.042(3) -0.011(2) 0.005(2) -0.016(2)
C55 0.043(3) 0.037(3) 0.051(3) -0.001(2) 0.006(2) 0.004(2)
C56 0.035(2) 0.042(3) 0.041(2) 0.011(2) 0.0036(19) 0.003(2)
Dy1 0.04308(14) 0.03613(13) 0.03248(13) 0.00127(9) 0.01268(9) -0.00808(10)
F1 0.0502(17) 0.0493(17) 0.0473(16) -0.0137(14) -0.0013(13) 0.0143(14)
F2 0.0528(17) 0.0445(16) 0.0456(15) -0.0110(13) 0.0077(13) 0.0206(13)
F3 0.0429(15) 0.0501(17) 0.0461(15) 0.0018(13) 0.0111(12) 0.0126(13)
F4 0.0482(15) 0.0419(15) 0.0411(14) -0.0131(12) 0.0129(12) 0.0136(12)
F5 0.0381(15) 0.0460(16) 0.0504(16) 0.0101(13) -0.0009(12) 0.0111(13)
F6 0.0531(17) 0.0463(16) 0.0528(17) -0.0087(14) 0.0075(13) -0.0124(14)
F7 0.0395(15) 0.0380(14) 0.0493(16) 0.0063(12) 0.0048(12) 0.0159(12)
F8 0.0463(16) 0.0503(17) 0.0497(16) 0.0151(14) 0.0187(13) 0.0134(14)
F9 0.0515(16) 0.0461(16) 0.0445(15) 0.0172(13) 0.0129(13) -0.0119(13)
N1 0.041(2) 0.044(2) 0.036(2) 0.0020(17) 0.0100(16) -0.0029(18)
N2 0.0327(19) 0.041(2) 0.048(2) -0.0057(18) 0.0132(17) 0.0013(17)
O1 0.050(2) 0.0405(18) 0.0414(18) 0.0037(15) 0.0073(15) 0.0040(16)
O2 0.0447(19) 0.0435(19) 0.0363(17) -0.0003(15) 0.0058(14) -0.0001(15)
O3 0.0416(18) 0.0438(19) 0.0364(16) 0.0052(14) 0.0082(13) -0.0052(15)
O4 0.0464(19) 0.046(2) 0.0408(17) 0.0089(15) 0.0111(15) -0.0084(16)
O5 0.0379(16) 0.0392(17) 0.0333(15) 0.0007(13) 0.0115(13) -0.0070(14)
O6 0.0417(18) 0.0435(19) 0.0382(17) 0.0065(14) 0.0149(14) -0.0004(15)

loop_
_atom_type_symbol
_atom_type_description
_atom_type_scat_dispersion_real
_atom_type_scat_dispersion_imag
_atom_type_scat_source
C C 0.0033 0.0016 'International Tables Vol C Tables 4.2.6.8 and 6.1.1.4'
H H 0.0000 0.0000 'International Tables Vol C Tables 4.2.6.8 and 6.1.1.4'
Dy Dy -0.1892 4.4098 'International Tables Vol C Tables 4.2.6.8 and 6.1.1.4'
F F 0.0171 0.0103 'International Tables Vol C Tables 4.2.6.8 and 6.1.1.4'
N N 0.0061 0.0033 'International Tables Vol C Tables 4.2.6.8 and 6.1.1.4'
O O 0.0106 0.0060 'International Tables Vol C Tables 4.2.6.8 and 6.1.1.4'

loop_
_geom_angle_atom_site_label_1
_geom_angle_atom_site_label_2
_geom_angle_atom_site_label_3
_geom_angle
_geom_angle_site_symmetry_1
_geom_angle_site_symmetry_3
_geom_angle_publ_flag
C6 C1 C2 120.1(5) . . ?
C6 C1 H1 119.9 . . ?
C2 C1 H1 119.9 . . ?
C3 C2 C1 119.1(5) . . ?
C3 C2 H2 120.5 . . ?
C1 C2 H2 120.5 . . ?
C2 C3 C4 120.9(5) . . ?
C2 C3 H3 119.5 . . ?
C4 C3 H3 119.5 . . ?
C5 C4 C3 119.2(5) . . ?
C5 C4 H4 120.4 . . ?
C3 C4 H4 120.4 . . ?
C6 C5 C4 120.7(5) . . ?
C6 C5 H5 119.7 . . ?
C4 C5 H5 119.7 . . ?
C1 C6 C5 119.9(4) . . ?
C1 C6 C7 119.3(4) . . ?
C5 C6 C7 120.8(5) . . ?
N1 C7 C6 110.8(4) . . ?
N1 C7 C8 97.5(4) . . ?
C6 C7 C8 112.6(4) . . ?
N1 C7 H7 111.7 . . ?
C6 C7 H7 111.7 . . ?
C8 C7 H7 111.7 . . ?
N2 C8 C7 111.1(4) . . ?
N2 C8 C9 105.9(4) . . ?
C7 C8 C9 103.2(4) . . ?
N2 C8 H8 112.0 . . ?
C7 C8 H8 112.0 . . ?
C9 C8 H8 112.0 . . ?
C14 C9 C10 121.0(5) . . ?
C14 C9 C8 119.4(5) . . ?
C10 C9 C8 119.5(5) . . ?
C11 C10 C9 119.7(5) . . ?
C11 C10 H10 120.2 . . ?
C9 C10 H10 120.2 . . ?
C12 C11 C10 120.1(5) . . ?
C12 C11 H11 120.0 . . ?
C10 C11 H11 120.0 . . ?
C11 C12 C13 120.2(5) . . ?
C11 C12 H12 119.9 . . ?
C13 C12 H12 119.9 . . ?
C12 C13 C14 119.9(4) . . ?
C12 C13 H13 120.1 . . ?
C14 C13 H13 120.1 . . ?
C9 C14 C13 119.1(5) . . ?
C9 C14 H14 120.4 . . ?
C13 C14 H14 120.4 . . ?
F3 C15 F1 116.3(5) . . ?
F3 C15 F2 99.0(4) . . ?
F1 C15 F2 103.8(4) . . ?
F3 C15 C16 108.2(4) . . ?
F1 C15 C16 118.1(5) . . ?
F2 C15 C16 109.2(5) . . ?
O1 C16 C17 134.1(5) . . ?
O1 C16 C15 103.2(4) . . ?
C17 C16 C15 122.7(5) . . ?
C16 C17 C18 123.4(5) . . ?
C16 C17 H17 118.3 . . ?
C18 C17 H17 118.3 . . ?
O2 C18 C17 119.2(5) . . ?
O2 C18 C19 118.4(5) . . ?
C17 C18 C19 122.1(5) . . ?
C20 C19 C28 119.6(4) . . ?
C20 C19 C18 124.7(5) . . ?
C28 C19 C18 115.5(5) . . ?
C19 C20 C21 120.0(4) . . ?
C19 C20 H20 120.0 . . ?
C21 C20 H20 120.0 . . ?
C26 C21 C22 119.5(4) . . ?
C26 C21 C20 120.5(5) . . ?
C22 C21 C20 120.1(4) . . ?
C21 C22 C23 119.8(4) . . ?
C21 C22 H22 120.1 . . ?
C23 C22 H22 120.1 . . ?
C24 C23 C22 120.2(5) . . ?
C24 C23 H23 119.9 . . ?
C22 C23 H23 119.9 . . ?
C25 C24 C23 119.8(5) . . ?
C25 C24 H24 120.1 . . ?
C23 C24 H24 120.1 . . ?
C24 C25 C26 119.9(4) . . ?
C24 C25 H25 120.0 . . ?
C26 C25 H25 120.0 . . ?
C21 C26 C25 120.7(5) . . ?
C21 C26 C27 119.8(5) . . ?
C25 C26 C27 119.4(5) . . ?
C28 C27 C26 119.3(5) . . ?
C28 C27 H27 120.3 . . ?
C26 C27 H27 120.3 . . ?
C27 C28 C19 120.7(5) . . ?
C27 C28 H28 119.6 . . ?
C19 C28 H28 119.6 . . ?
F5 C29 F4 103.4(4) . . ?
F5 C29 F6 103.4(4) . . ?
F4 C29 F6 108.2(4) . . ?
F5 C29 C30 111.1(4) . . ?
F4 C29 C30 114.8(4) . . ?
F6 C29 C30 114.7(4) . . ?
O3 C30 C31 128.7(4) . . ?
O3 C30 C29 113.5(4) . . ?
C31 C30 C29 117.7(4) . . ?
C32 C31 C30 119.4(4) . . ?
C32 C31 H31 120.3 . . ?
C30 C31 H31 120.3 . . ?
O4 C32 C31 124.9(4) . . ?
O4 C32 C33 116.3(4) . . ?
C31 C32 C33 118.5(4) . . ?
C42 C33 C34 120.4(4) . . ?
C42 C33 C32 116.6(4) . . ?
C34 C33 C32 122.9(5) . . ?
C33 C34 C35 119.9(5) . . ?
C33 C34 H34 120.1 . . ?
C35 C34 H34 120.1 . . ?
C36 C35 C34 119.2(5) . . ?
C36 C35 H35 120.4 . . ?
C34 C35 H35 120.4 . . ?
C41 C36 C37 120.3(5) . . ?
C41 C36 C35 120.7(4) . . ?
C37 C36 C35 119.1(5) . . ?
C36 C37 C38 119.9(5) . . ?
C36 C37 H37 120.0 . . ?
C38 C37 H37 120.0 . . ?
C37 C38 C39 119.8(4) . . ?
C37 C38 H38 120.1 . . ?
C39 C38 H38 120.1 . . ?
C38 C39 C40 119.9(5) . . ?
C38 C39 H39 120.1 . . ?
C40 C39 H39 120.1 . . ?
C41 C40 C39 119.9(5) . . ?
C41 C40 H40 120.1 . . ?
C39 C40 H40 120.1 . . ?
C40 C41 C36 120.3(4) . . ?
C40 C41 C42 119.7(4) . . ?
C36 C41 C42 120.1(5) . . ?
C33 C42 C41 119.8(5) . . ?
C33 C42 H42 120.1 . . ?
C41 C42 H42 120.1 . . ?
F8 C43 F9 97.6(4) . . ?
F8 C43 F7 112.2(4) . . ?
F9 C43 F7 104.8(4) . . ?
F8 C43 C44 116.2(4) . . ?
F9 C43 C44 116.1(4) . . ?
F7 C43 C44 109.1(4) . . ?
O5 C44 C45 135.4(5) . . ?
O5 C44 C43 108.4(4) . . ?
C45 C44 C43 115.9(5) . . ?
C44 C45 C46 119.7(5) . . ?
C44 C45 H45 120.1 . . ?
C46 C45 H45 120.1 . . ?
O6 C46 C45 118.9(5) . . ?
O6 C46 C47 120.6(5) . . ?
C45 C46 C47 120.4(5) . . ?
C48 C47 C56 119.5(5) . . ?
C48 C47 C46 118.4(5) . . ?
C56 C47 C46 121.7(5) . . ?
C49 C48 C47 120.8(5) . . ?
C49 C48 H48 119.6 . . ?
C47 C48 H48 119.6 . . ?
C50 C49 C48 120.6(5) . . ?
C50 C49 C54 120.2(5) . . ?
C48 C49 C54 119.2(5) . . ?
C49 C50 C51 120.6(5) . . ?
C49 C50 H50 119.7 . . ?
C51 C50 H50 119.7 . . ?
C52 C51 C50 119.5(5) . . ?
C52 C51 H51 120.2 . . ?
C50 C51 H51 120.2 . . ?
C51 C52 C53 120.1(5) . . ?
C51 C52 H52 119.9 . . ?
C53 C52 H52 119.9 . . ?
C52 C53 C54 120.1(5) . . ?
C52 C53 H53 119.9 . . ?
C54 C53 H53 119.9 . . ?
C55 C54 C49 120.5(5) . . ?
C55 C54 C53 120.1(5) . . ?
C49 C54 C53 119.4(5) . . ?
C54 C55 C56 120.2(5) . . ?
C54 C55 H55 119.9 . . ?
C56 C55 H55 119.9 . . ?
C55 C56 C47 119.8(5) . . ?
C55 C56 H56 120.1 . . ?
C47 C56 H56 120.1 . . ?
O6 Dy1 O3 124.92(12) . . ?
O6 Dy1 O4 81.31(12) . . ?
O3 Dy1 O4 72.45(12) . . ?
O6 Dy1 O5 70.47(11) . . ?
O3 Dy1 O5 80.83(11) . . ?
O4 Dy1 O5 118.41(11) . . ?
O6 Dy1 O1 145.11(11) . . ?
O3 Dy1 O1 81.64(12) . . ?
O4 Dy1 O1 87.26(12) . . ?
O5 Dy1 O1 142.23(11) . . ?
O6 Dy1 O2 75.57(12) . . ?
O3 Dy1 O2 139.30(11) . . ?
O4 Dy1 O2 77.67(12) . . ?
O5 Dy1 O2 138.73(11) . . ?
O1 Dy1 O2 69.81(12) . . ?
O6 Dy1 N1 136.33(12) . . ?
O3 Dy1 N1 69.71(13) . . ?
O4 Dy1 N1 138.00(13) . . ?
O5 Dy1 N1 72.61(12) . . ?
O1 Dy1 N1 69.98(13) . . ?
O2 Dy1 N1 122.57(13) . . ?
O6 Dy1 N2 81.48(12) . . ?
O3 Dy1 N2 136.97(12) . . ?
O4 Dy1 N2 150.35(13) . . ?
O5 Dy1 N2 77.65(12) . . ?
O1 Dy1 N2 93.26(13) . . ?
O2 Dy1 N2 74.76(13) . . ?
N1 Dy1 N2 68.46(13) . . ?
C7 N1 Dy1 115.5(3) . . ?
C7 N1 H1A 108.4 . . ?
Dy1 N1 H1A 108.4 . . ?
C7 N1 H1B 108.4 . . ?
Dy1 N1 H1B 108.4 . . ?
H1A N1 H1B 107.5 . . ?
C8 N2 Dy1 107.6(3) . . ?
C8 N2 H2A 110.2 . . ?
Dy1 N2 H2A 110.2 . . ?
C8 N2 H2B 110.2 . . ?
Dy1 N2 H2B 110.2 . . ?
H2A N2 H2B 108.5 . . ?
C16 O1 Dy1 127.8(3) . . ?
C18 O2 Dy1 128.7(3) . . ?
C30 O3 Dy1 133.8(3) . . ?
C32 O4 Dy1 138.5(3) . . ?
C44 O5 Dy1 130.0(3) . . ?
C46 O6 Dy1 142.6(3) . . ?

loop_
_geom_bond_atom_site_label_1
_geom_bond_atom_site_label_2
_geom_bond_distance
_geom_bond_site_symmetry_2
_geom_bond_publ_flag
C1 C6 1.385(7) . ?
C1 C2 1.403(7) . ?
C1 H1 0.9300 . ?
C2 C3 1.388(8) . ?
C2 H2 0.9300 . ?
C3 C4 1.389(8) . ?
C3 H3 0.9300 . ?
C4 C5 1.387(7) . ?
C4 H4 0.9300 . ?
C5 C6 1.386(7) . ?
C5 H5 0.9300 . ?
C6 C7 1.525(6) . ?
C7 N1 1.522(6) . ?
C7 C8 1.531(7) . ?
C7 H7 0.9800 . ?
C8 N2 1.503(6) . ?
C8 C9 1.534(7) . ?
C8 H8 0.9800 . ?
C9 C14 1.378(7) . ?
C9 C10 1.386(7) . ?
C10 C11 1.383(7) . ?
C10 H10 0.9300 . ?
C11 C12 1.383(7) . ?
C11 H11 0.9300 . ?
C12 C13 1.386(7) . ?
C12 H12 0.9300 . ?
C13 C14 1.400(7) . ?
C13 H13 0.9300 . ?
C14 H14 0.9300 . ?
C15 F3 1.258(6) . ?
C15 F1 1.265(6) . ?
C15 F2 1.279(6) . ?
C15 C16 1.540(7) . ?
C16 O1 1.243(6) . ?
C16 C17 1.267(7) . ?
C17 C18 1.407(7) . ?
C17 H17 0.9300 . ?
C18 O2 1.243(6) . ?
C18 C19 1.414(7) . ?
C19 C20 1.384(7) . ?
C19 C28 1.394(7) . ?
C20 C21 1.395(7) . ?
C20 H20 0.9300 . ?
C21 C26 1.380(7) . ?
C21 C22 1.393(7) . ?
C22 C23 1.398(7) . ?
C22 H22 0.9300 . ?
C23 C24 1.386(7) . ?
C23 H23 0.9300 . ?
C24 C25 1.383(7) . ?
C24 H24 0.9300 . ?
C25 C26 1.392(7) . ?
C25 H25 0.9300 . ?
C26 C27 1.404(7) . ?
C27 C28 1.386(7) . ?
C27 H27 0.9300 . ?
C28 H28 0.9300 . ?
C29 F5 1.261(5) . ?
C29 F4 1.278(5) . ?
C29 F6 1.284(5) . ?
C29 C30 1.501(6) . ?
C30 O3 1.244(6) . ?
C30 C31 1.444(6) . ?
C31 C32 1.386(7) . ?
C31 H31 0.9300 . ?
C32 O4 1.224(6) . ?
C32 C33 1.499(6) . ?
C33 C42 1.387(7) . ?
C33 C34 1.393(7) . ?
C34 C35 1.404(7) . ?
C34 H34 0.9300 . ?
C35 C36 1.394(7) . ?
C35 H35 0.9300 . ?
C36 C41 1.385(7) . ?
C36 C37 1.389(7) . ?
C37 C38 1.392(7) . ?
C37 H37 0.9300 . ?
C38 C39 1.395(7) . ?
C38 H38 0.9300 . ?
C39 C40 1.398(7) . ?
C39 H39 0.9300 . ?
C40 C41 1.385(7) . ?
C40 H40 0.9300 . ?
C41 C42 1.396(6) . ?
C42 H42 0.9300 . ?
C43 F8 1.263(6) . ?
C43 F9 1.265(6) . ?
C43 F7 1.282(6) . ?
C43 C44 1.541(7) . ?
C44 O5 1.227(6) . ?
C44 C45 1.305(7) . ?
C45 C46 1.423(7) . ?
C45 H45 0.9300 . ?
C46 O6 1.254(6) . ?
C46 C47 1.480(7) . ?
C47 C48 1.389(7) . ?
C47 C56 1.392(8) . ?
C48 C49 1.385(7) . ?
C48 H48 0.9300 . ?
C49 C50 1.384(7) . ?
C49 C54 1.393(7) . ?
C50 C51 1.397(7) . ?
C50 H50 0.9300 . ?
C51 C52 1.389(7) . ?
C51 H51 0.9300 . ?
C52 C53 1.395(7) . ?
C52 H52 0.9300 . ?
C53 C54 1.402(7) . ?
C53 H53 0.9300 . ?
C54 C55 1.376(7) . ?
C55 C56 1.392(7) . ?
C55 H55 0.9300 . ?
C56 H56 0.9300 . ?
Dy1 O6 2.288(3) . ?
Dy1 O3 2.288(3) . ?
Dy1 O4 2.328(3) . ?
Dy1 O5 2.336(3) . ?
Dy1 O1 2.362(3) . ?
Dy1 O2 2.433(3) . ?
Dy1 N1 2.496(4) . ?
Dy1 N2 2.502(4) . ?
N1 H1A 0.9000 . ?
N1 H1B 0.9000 . ?
N2 H2A 0.9000 . ?
N2 H2B 0.9000 . ?

loop_
_geom_torsion_atom_site_label_1
_geom_torsion_atom_site_label_2
_geom_torsion_atom_site_label_3
_geom_torsion_atom_site_label_4
_geom_torsion
_geom_torsion_site_symmetry_1
_geom_torsion_site_symmetry_2
_geom_torsion_site_symmetry_3
_geom_torsion_site_symmetry_4
_geom_torsion_publ_flag
C6 C1 C2 C3 1.0(7) . . . . ?
C1 C2 C3 C4 -1.0(7) . . . . ?
C2 C3 C4 C5 0.2(8) . . . . ?
C3 C4 C5 C6 0.6(8) . . . . ?
C2 C1 C6 C5 -0.2(8) . . . . ?
C2 C1 C6 C7 179.9(4) . . . . ?
C4 C5 C6 C1 -0.6(8) . . . . ?
C4 C5 C6 C7 179.3(5) . . . . ?
C1 C6 C7 N1 -94.7(6) . . . . ?
C5 C6 C7 N1 85.4(6) . . . . ?
C1 C6 C7 C8 157.3(5) . . . . ?
C5 C6 C7 C8 -22.6(7) . . . . ?
N1 C7 C8 N2 69.3(5) . . . . ?
C6 C7 C8 N2 -174.4(4) . . . . ?
N1 C7 C8 C9 -177.6(4) . . . . ?
C6 C7 C8 C9 -61.4(5) . . . . ?
N2 C8 C9 C14 -113.7(5) . . . . ?
C7 C8 C9 C14 129.4(5) . . . . ?
N2 C8 C9 C10 62.1(6) . . . . ?
C7 C8 C9 C10 -54.7(6) . . . . ?
C14 C9 C10 C11 0.0(7) . . . . ?
C8 C9 C10 C11 -175.8(4) . . . . ?
C9 C10 C11 C12 -0.4(7) . . . . ?
C10 C11 C12 C13 0.6(7) . . . . ?
C11 C12 C13 C14 -0.4(7) . . . . ?
C10 C9 C14 C13 0.1(7) . . . . ?
C8 C9 C14 C13 175.9(4) . . . . ?
C12 C13 C14 C9 0.1(7) . . . . ?
F3 C15 C16 O1 -145.6(5) . . . . ?
F1 C15 C16 O1 79.6(6) . . . . ?
F2 C15 C16 O1 -38.7(6) . . . . ?
F3 C15 C16 C17 34.5(8) . . . . ?
F1 C15 C16 C17 -100.4(7) . . . . ?
F2 C15 C16 C17 141.3(5) . . . . ?
O1 C16 C17 C18 0.0(11) . . . . ?
C15 C16 C17 C18 180.0(5) . . . . ?
C16 C17 C18 O2 14.9(9) . . . . ?
C16 C17 C18 C19 -172.2(5) . . . . ?
O2 C18 C19 C20 167.4(5) . . . . ?
C17 C18 C19 C20 -5.6(8) . . . . ?
O2 C18 C19 C28 -18.8(7) . . . . ?
C17 C18 C19 C28 168.2(5) . . . . ?
C28 C19 C20 C21 0.1(7) . . . . ?
C18 C19 C20 C21 173.7(5) . . . . ?
C19 C20 C21 C26 -0.5(8) . . . . ?
C19 C20 C21 C22 -179.7(5) . . . . ?
C26 C21 C22 C23 0.4(8) . . . . ?
C20 C21 C22 C23 179.6(5) . . . . ?
C21 C22 C23 C24 0.0(8) . . . . ?
C22 C23 C24 C25 0.3(8) . . . . ?
C23 C24 C25 C26 -0.9(8) . . . . ?
C22 C21 C26 C25 -1.0(8) . . . . ?
C20 C21 C26 C25 179.8(5) . . . . ?
C22 C21 C26 C27 179.7(5) . . . . ?
C20 C21 C26 C27 0.5(8) . . . . ?
C24 C25 C26 C21 1.3(8) . . . . ?
C24 C25 C26 C27 -179.5(5) . . . . ?
C21 C26 C27 C28 -0.2(8) . . . . ?
C25 C26 C27 C28 -179.5(5) . . . . ?
C26 C27 C28 C19 -0.2(8) . . . . ?
C20 C19 C28 C27 0.2(7) . . . . ?
C18 C19 C28 C27 -173.9(5) . . . . ?
F5 C29 C30 O3 62.7(5) . . . . ?
F4 C29 C30 O3 -54.1(5) . . . . ?
F6 C29 C30 O3 179.6(4) . . . . ?
F5 C29 C30 C31 -113.9(4) . . . . ?
F4 C29 C30 C31 129.2(4) . . . . ?
F6 C29 C30 C31 2.9(6) . . . . ?
O3 C30 C31 C32 -1.1(7) . . . . ?
C29 C30 C31 C32 175.0(4) . . . . ?
C30 C31 C32 O4 6.0(8) . . . . ?
C30 C31 C32 C33 179.7(4) . . . . ?
O4 C32 C33 C42 -11.3(7) . . . . ?
C31 C32 C33 C42 174.5(5) . . . . ?
O4 C32 C33 C34 172.3(5) . . . . ?
C31 C32 C33 C34 -2.0(7) . . . . ?
C42 C33 C34 C35 -0.4(8) . . . . ?
C32 C33 C34 C35 175.9(5) . . . . ?
C33 C34 C35 C36 0.5(8) . . . . ?
C34 C35 C36 C41 -0.1(8) . . . . ?
C34 C35 C36 C37 179.6(5) . . . . ?
C41 C36 C37 C38 -0.7(8) . . . . ?
C35 C36 C37 C38 179.6(5) . . . . ?
C36 C37 C38 C39 0.9(7) . . . . ?
C37 C38 C39 C40 -0.9(7) . . . . ?
C38 C39 C40 C41 0.6(7) . . . . ?
C39 C40 C41 C36 -0.4(7) . . . . ?
C39 C40 C41 C42 -179.9(5) . . . . ?
C37 C36 C41 C40 0.4(7) . . . . ?
C35 C36 C41 C40 -179.9(5) . . . . ?
C37 C36 C41 C42 179.9(5) . . . . ?
C35 C36 C41 C42 -0.3(8) . . . . ?
C34 C33 C42 C41 0.0(8) . . . . ?
C32 C33 C42 C41 -176.6(4) . . . . ?
C40 C41 C42 C33 179.9(5) . . . . ?
C36 C41 C42 C33 0.4(7) . . . . ?
F8 C43 C44 O5 -161.2(4) . . . . ?
F9 C43 C44 O5 -47.3(6) . . . . ?
F7 C43 C44 O5 70.8(5) . . . . ?
F8 C43 C44 C45 13.8(7) . . . . ?
F9 C43 C44 C45 127.7(5) . . . . ?
F7 C43 C44 C45 -114.3(5) . . . . ?
O5 C44 C45 C46 -8.8(10) . . . . ?
C43 C44 C45 C46 177.9(5) . . . . ?
C44 C45 C46 O6 5.5(8) . . . . ?
C44 C45 C46 C47 -178.4(5) . . . . ?
O6 C46 C47 C48 25.9(7) . . . . ?
C45 C46 C47 C48 -150.2(5) . . . . ?
O6 C46 C47 C56 -146.7(5) . . . . ?
C45 C46 C47 C56 37.2(7) . . . . ?
C56 C47 C48 C49 -1.9(7) . . . . ?
C46 C47 C48 C49 -174.6(4) . . . . ?
C47 C48 C49 C50 -179.7(5) . . . . ?
C47 C48 C49 C54 1.5(7) . . . . ?
C48 C49 C50 C51 -179.8(5) . . . . ?
C54 C49 C50 C51 -1.0(7) . . . . ?
C49 C50 C51 C52 1.1(7) . . . . ?
C50 C51 C52 C53 -0.3(7) . . . . ?
C51 C52 C53 C54 -0.8(8) . . . . ?
C50 C49 C54 C55 -179.0(5) . . . . ?
C48 C49 C54 C55 -0.2(7) . . . . ?
C50 C49 C54 C53 0.0(7) . . . . ?
C48 C49 C54 C53 178.8(5) . . . . ?
C52 C53 C54 C55 179.9(5) . . . . ?
C52 C53 C54 C49 0.9(8) . . . . ?
C49 C54 C55 C56 -0.7(8) . . . . ?
C53 C54 C55 C56 -179.7(5) . . . . ?
C54 C55 C56 C47 0.3(7) . . . . ?
C48 C47 C56 C55 1.0(7) . . . . ?
C46 C47 C56 C55 173.5(5) . . . . ?
C6 C7 N1 Dy1 -167.5(3) . . . . ?
C8 C7 N1 Dy1 -49.9(4) . . . . ?
O6 Dy1 N1 C7 -30.4(4) . . . . ?
O3 Dy1 N1 C7 -150.2(3) . . . . ?
O4 Dy1 N1 C7 -177.2(3) . . . . ?
O5 Dy1 N1 C7 -63.8(3) . . . . ?
O1 Dy1 N1 C7 121.5(3) . . . . ?
O2 Dy1 N1 C7 73.5(3) . . . . ?
N2 Dy1 N1 C7 19.5(3) . . . . ?
C7 C8 N2 Dy1 -56.0(5) . . . . ?
C9 C8 N2 Dy1 -167.3(3) . . . . ?
O6 Dy1 N2 C8 165.4(3) . . . . ?
O3 Dy1 N2 C8 32.0(4) . . . . ?
O4 Dy1 N2 C8 -139.5(3) . . . . ?
O5 Dy1 N2 C8 93.7(3) . . . . ?
O1 Dy1 N2 C8 -49.3(3) . . . . ?
O2 Dy1 N2 C8 -117.3(3) . . . . ?
N1 Dy1 N2 C8 17.7(3) . . . . ?
C17 C16 O1 Dy1 17.5(10) . . . . ?
C15 C16 O1 Dy1 -162.5(3) . . . . ?
O6 Dy1 O1 C16 -20.4(5) . . . . ?
O3 Dy1 O1 C16 122.8(4) . . . . ?
O4 Dy1 O1 C16 50.2(4) . . . . ?
O5 Dy1 O1 C16 -174.1(4) . . . . ?
O2 Dy1 O1 C16 -27.7(4) . . . . ?
N1 Dy1 O1 C16 -165.8(5) . . . . ?
N2 Dy1 O1 C16 -100.2(4) . . . . ?
C17 C18 O2 Dy1 -47.0(7) . . . . ?
C19 C18 O2 Dy1 139.8(4) . . . . ?
O6 Dy1 O2 C18 -131.1(4) . . . . ?
O3 Dy1 O2 C18 -3.7(5) . . . . ?
O4 Dy1 O2 C18 -47.0(4) . . . . ?
O5 Dy1 O2 C18 -166.3(4) . . . . ?
O1 Dy1 O2 C18 44.6(4) . . . . ?
N1 Dy1 O2 C18 92.7(4) . . . . ?
N2 Dy1 O2 C18 144.0(4) . . . . ?
C31 C30 O3 Dy1 -14.3(7) . . . . ?
C29 C30 O3 Dy1 169.5(3) . . . . ?
O6 Dy1 O3 C30 81.3(4) . . . . ?
O4 Dy1 O3 C30 15.8(4) . . . . ?
O5 Dy1 O3 C30 139.6(4) . . . . ?
O1 Dy1 O3 C30 -74.0(4) . . . . ?
O2 Dy1 O3 C30 -28.9(5) . . . . ?
N1 Dy1 O3 C30 -145.6(4) . . . . ?
N2 Dy1 O3 C30 -159.8(4) . . . . ?
C31 C32 O4 Dy1 4.5(8) . . . . ?
C33 C32 O4 Dy1 -169.3(3) . . . . ?
O6 Dy1 O4 C32 -142.8(5) . . . . ?
O3 Dy1 O4 C32 -11.8(5) . . . . ?
O5 Dy1 O4 C32 -80.6(5) . . . . ?
O1 Dy1 O4 C32 70.3(5) . . . . ?
O2 Dy1 O4 C32 140.2(5) . . . . ?
N1 Dy1 O4 C32 14.7(6) . . . . ?
N2 Dy1 O4 C32 162.1(5) . . . . ?
C45 C44 O5 Dy1 17.8(9) . . . . ?
C43 C44 O5 Dy1 -168.7(3) . . . . ?
O6 Dy1 O5 C44 -14.8(4) . . . . ?
O3 Dy1 O5 C44 -147.1(4) . . . . ?
O4 Dy1 O5 C44 -82.8(4) . . . . ?
O1 Dy1 O5 C44 149.6(4) . . . . ?
O2 Dy1 O5 C44 21.5(5) . . . . ?
N1 Dy1 O5 C44 141.4(4) . . . . ?
N2 Dy1 O5 C44 70.4(4) . . . . ?
C45 C46 O6 Dy1 -15.8(8) . . . . ?
C47 C46 O6 Dy1 168.0(3) . . . . ?
O3 Dy1 O6 C46 79.9(6) . . . . ?
O4 Dy1 O6 C46 141.3(6) . . . . ?
O5 Dy1 O6 C46 16.9(5) . . . . ?
O1 Dy1 O6 C46 -146.3(5) . . . . ?
O2 Dy1 O6 C46 -139.2(6) . . . . ?
N1 Dy1 O6 C46 -16.9(6) . . . . ?
N2 Dy1 O6 C46 -62.9(5) . . . . ?
